data_2021045
loop_
_publ_author_name
'Wang, Xiaojuan'
'Xu, Hai-Jiang'
'Jia, Xue-Dong'
'Yang, Yan-Tao'
'Zhang, Xiao-Jian'

_publ_section_title
;
 Crystal structure and Hirshfeld surface analysis of the anhydrous form of
 the nucleoside analogue entecavir
;
_journal_coeditor_code SK3678
_journal_issue 3
_journal_name_full 'Acta Crystallographica Section C'
_journal_page_first
;
;
_journal_paper_doi 10.1107/S2053229618002528
_journal_volume 74
_journal_year 2018
_chemical_formula_iupac 'C12 H15 N5 O3'
_chemical_formula_moiety 'C12 H15 N5 O3'
_chemical_formula_sum 'C12 H15 N5 O3'
_chemical_formula_weight 277.29
_chemical_name_common
;
Entecavir
;
_chemical_name_systematic
2-Amino-9-[(1<i>S</i>,3<i>R</i>,4<i>S</i>)-4-hydroxy-3-hydroxymethyl-2-methylenecyclopentyl]-1,9-dihydro-6<i>H</i>-purin-6-one
_space_group_crystal_system tetragonal
_space_group_IT_number 96
_space_group_name_Hall 'P 4nw 2abw'
_space_group_name_H-M_alt 'P 43 21 2'
_symmetry_space_group_name_Hall 'P 4nw 2abw'
_symmetry_space_group_name_H-M 'P 43 21 2'
_atom_sites_solution_hydrogens mixed
_atom_sites_solution_primary dual
_cell_angle_alpha 90
_cell_angle_beta 90
_cell_angle_gamma 90
_cell_formula_units_Z 8
_cell_length_a 7.559(2)
_cell_length_b 7.559(2)
_cell_length_c 44.103(12)
_cell_measurement_reflns_used 3656
_cell_measurement_temperature 173
_cell_measurement_theta_max 25.59
_cell_measurement_theta_min 2.73
_cell_volume 2520.0(12)
_computing_cell_refinement
;
SAINT (Bruker, 2013)
;
_computing_data_reduction
;
SAINT (Bruker, 2013)
;
_computing_molecular_graphics
;
OLEX2 (Dolomanov <i>et al.</i>, 2009)
;
_computing_publication_material
;
OLEX2 (Dolomanov <i>et al.</i>, 2009)
;
_computing_structure_refinement
;
SHELXL2014 (Sheldrick, 2015b)
;
_computing_structure_solution
;
SHELXT (Sheldrick, 2015a)
;
_diffrn_ambient_temperature 173
_diffrn_measured_fraction_theta_full 0.999
_diffrn_measured_fraction_theta_max 0.998
_diffrn_measurement_device_type 'Bruker APEXII CCD'
_diffrn_measurement_method '\f and \w scans'
_diffrn_radiation_type MoK\a
_diffrn_radiation_wavelength 0.71073
_diffrn_reflns_av_R_equivalents 0.0343
_diffrn_reflns_limit_h_max 5
_diffrn_reflns_limit_h_min -9
_diffrn_reflns_limit_k_max 7
_diffrn_reflns_limit_k_min -9
_diffrn_reflns_limit_l_max 25
_diffrn_reflns_limit_l_min -57
_diffrn_reflns_number 9930
_diffrn_reflns_theta_full 25.242
_diffrn_reflns_theta_max 27.446
_diffrn_reflns_theta_min 2.734
_diffrn_standards_number 0
_exptl_absorpt_coefficient_mu 0.109
_exptl_absorpt_correction_T_max 0.7456
_exptl_absorpt_correction_T_min 0.6201
_exptl_absorpt_correction_type multi-scan
_exptl_absorpt_process_details
;
(SADABS; Bruker, 2013)
;
_exptl_crystal_colour colourless
_exptl_crystal_density_diffrn 1.462
_exptl_crystal_description block
_exptl_crystal_F_000 1168
_exptl_crystal_size_max 0.19
_exptl_crystal_size_mid 0.12
_exptl_crystal_size_min 0.11
_refine_diff_density_max 0.245
_refine_diff_density_min -0.282
_refine_ls_abs_structure_details
;
 Refined as an inversion twin.
;
_refine_ls_abs_structure_Flack 0(3)
_refine_ls_extinction_method none
_refine_ls_goodness_of_fit_ref 1.085
_refine_ls_hydrogen_treatment constr
_refine_ls_matrix_type full
_refine_ls_number_parameters 182
_refine_ls_number_reflns 2865
_refine_ls_number_restraints 0
_refine_ls_restrained_S_all 1.085
_refine_ls_R_factor_all 0.0734
_refine_ls_R_factor_gt 0.0528
_refine_ls_shift/su_max 0.000
_refine_ls_shift/su_mean 0.000
_refine_ls_structure_factor_coef Fsqd
_refine_ls_weighting_details 'w=1/[\s^2^(Fo^2^)+(0.0650P)^2^+1.0490P] where P=(Fo^2^+2Fc^2^)/3'
_refine_ls_weighting_scheme calc
_refine_ls_wR_factor_gt 0.1299
_refine_ls_wR_factor_ref 0.1402
_reflns_number_gt 2251
_reflns_number_total 2865
_reflns_threshold_expression 'I > 2\s(I)'
_cod_data_source_file sk3678sup1.cif
_cod_data_source_block I
_cod_original_cell_volume 2520.0(15)
_cod_database_code 2021045
_shelx_space_group_comment
;
The symmetry employed for this shelxl refinement is uniquely defined
by the following loop, which should always be used as a source of
symmetry information in preference to the above space-group names.
They are only intended as comments.
;

loop_
_space_group_symop_operation_xyz
'x, y, z'
'-y+1/2, x+1/2, z+3/4'
'-x, -y, z+1/2'
'y+1/2, -x+1/2, z+1/4'
'x+1/2, -y+1/2, -z+1/4'
'y, x, -z'
'-x+1/2, y+1/2, -z+3/4'
'-y, -x, -z+1/2'

loop_
_atom_site_type_symbol
_atom_site_label
_atom_site_fract_x
_atom_site_fract_y
_atom_site_fract_z
_atom_site_U_iso_or_equiv
_atom_site_adp_type
_atom_site_calc_flag
_atom_site_occupancy
O O3 0.6682(4) 0.0682(3) -0.10690(5) 0.0464(7) Uani d 1
O O2 0.5702(5) 0.1161(4) 0.09913(5) 0.0618(10) Uani d 1
H H2 0.6193 0.0520 0.1122 0.093 Uiso d 1
O O1 0.9663(5) 0.0859(4) 0.11947(6) 0.0776(13) Uani d 1
H H1 0.9867 0.1734 0.1307 0.116 Uiso d 1
N N4 0.6897(4) 0.4481(4) -0.03853(5) 0.0297(6) Uani d 1
N N5 0.6731(4) 0.3531(4) -0.08987(5) 0.0339(7) Uani d 1
H H5 0.6659 0.3887 -0.1088 0.041 Uiso d 1
N N3 0.6610(4) 0.6510(4) -0.07758(6) 0.0350(7) Uani d 1
H H3A 0.7126 0.7215 -0.0650 0.042 Uiso d 1
H H3B 0.7099 0.6617 -0.0951 0.042 Uiso d 1
N N1 0.7015(4) 0.1937(4) -0.00497(5) 0.0331(7) Uani d 1
N N2 0.7037(4) -0.0291(4) -0.03865(6) 0.0358(7) Uani d 1
C C10 0.6766(4) 0.4833(4) -0.06778(6) 0.0279(7) Uani d 1
C C8 0.6967(5) 0.2714(4) -0.03304(6) 0.0269(7) Uani d 1
C C9 0.6965(5) 0.1324(4) -0.05355(6) 0.0309(7) Uani d 1
C C11 0.6795(5) 0.1715(4) -0.08496(6) 0.0313(7) Uani d 1
C C4 0.7045(5) 0.2843(5) 0.02461(6) 0.0347(8) Uani d 1
H H4 0.6810 0.4104 0.0214 0.042 Uiso calc 1
C C7 0.7070(6) 0.0138(5) -0.00984(7) 0.0383(9) Uani d 1
H H7 0.7124 -0.0690 0.0057 0.046 Uiso calc 1
C C3 0.8827(5) 0.2642(4) 0.04055(6) 0.0344(8) Uani d 1
C C2 0.8488(6) 0.2251(5) 0.07373(6) 0.0390(9) Uani d 1
H H2A 0.8267 0.3369 0.0844 0.047 Uiso calc 1
C C6 0.6760(6) 0.1202(5) 0.07222(7) 0.0426(10) Uani d 1
H H6 0.7022 -0.0014 0.0660 0.051 Uiso calc 1
C C5 0.5680(6) 0.2107(6) 0.04740(7) 0.0431(9) Uani d 1
H H5A 0.4972 0.3057 0.0558 0.052 Uiso calc 1
H H5B 0.4900 0.1266 0.0376 0.052 Uiso calc 1
C C1 1.0019(6) 0.1316(6) 0.08886(8) 0.0530(11) Uani d 1
H H1A 1.0293 0.0249 0.0776 0.064 Uiso calc 1
H H1B 1.1052 0.2077 0.0882 0.064 Uiso calc 1
C C12 1.0345(6) 0.2676(7) 0.02672(9) 0.0579(12) Uani d 1
H H12A 1.1379 0.2444 0.0374 0.070 Uiso calc 1
H H12B 1.0398 0.2933 0.0061 0.070 Uiso calc 1

loop_
_atom_site_aniso_label
_atom_site_aniso_U_11
_atom_site_aniso_U_22
_atom_site_aniso_U_33
_atom_site_aniso_U_12
_atom_site_aniso_U_13
_atom_site_aniso_U_23
O3 0.068(2) 0.0436(15) 0.0271(11) 0.0115(14) -0.0107(12) -0.0147(10)
O2 0.094(3) 0.059(2) 0.0331(12) 0.0131(17) 0.0254(15) 0.0143(13)
O1 0.142(4) 0.059(2) 0.0323(13) -0.026(2) -0.0291(18) 0.0172(13)
N4 0.0369(17) 0.0286(15) 0.0237(11) 0.0030(12) -0.0011(11) -0.0010(10)
N5 0.053(2) 0.0299(16) 0.0188(10) 0.0030(14) -0.0012(12) -0.0017(11)
N3 0.0483(19) 0.0333(17) 0.0235(11) -0.0010(14) -0.0035(12) 0.0033(11)
N1 0.0516(18) 0.0282(14) 0.0194(11) 0.0073(13) -0.0014(12) -0.0032(11)
N2 0.0523(19) 0.0266(15) 0.0285(12) 0.0038(14) -0.0014(13) -0.0018(11)
C10 0.0306(18) 0.0272(17) 0.0258(13) 0.0022(14) -0.0019(13) -0.0035(12)
C8 0.0346(18) 0.0269(17) 0.0191(12) 0.0036(14) -0.0014(12) -0.0026(12)
C9 0.0382(19) 0.0295(17) 0.0251(13) 0.0042(16) 0.0002(14) -0.0038(13)
C11 0.039(2) 0.0313(18) 0.0232(13) 0.0078(15) -0.0026(13) -0.0035(13)
C4 0.053(2) 0.0333(18) 0.0179(12) 0.0045(17) -0.0011(14) -0.0012(13)
C7 0.059(2) 0.0287(18) 0.0273(14) 0.0071(17) -0.0019(16) 0.0018(13)
C3 0.054(2) 0.0262(18) 0.0233(13) -0.0034(16) -0.0016(15) 0.0002(12)
C2 0.067(3) 0.0292(19) 0.0209(13) 0.0047(18) -0.0040(15) -0.0017(13)
C6 0.069(3) 0.0326(19) 0.0260(14) 0.0018(19) 0.0121(17) 0.0022(14)
C5 0.052(2) 0.050(2) 0.0268(14) -0.0003(19) 0.0053(15) -0.0061(16)
C1 0.075(3) 0.050(3) 0.0341(17) 0.001(2) -0.0216(19) 0.0057(17)
C12 0.055(3) 0.077(3) 0.0419(19) 0.003(2) 0.002(2) 0.010(2)

loop_
_atom_type_symbol
_atom_type_description
_atom_type_scat_dispersion_real
_atom_type_scat_dispersion_imag
_atom_type_scat_source
C C 0.0033 0.0016 'International Tables Vol C Tables 4.2.6.8 and 6.1.1.4'
H H 0.0000 0.0000 'International Tables Vol C Tables 4.2.6.8 and 6.1.1.4'
N N 0.0061 0.0033 'International Tables Vol C Tables 4.2.6.8 and 6.1.1.4'
O O 0.0106 0.0060 'International Tables Vol C Tables 4.2.6.8 and 6.1.1.4'

loop_
_geom_angle_atom_site_label_1
_geom_angle_atom_site_label_2
_geom_angle_atom_site_label_3
_geom_angle
C6 O2 H2 109.5
C1 O1 H1 109.4
C10 N4 C8 112.0(3)
C10 N5 H5 116.9
C10 N5 C11 126.2(3)
C11 N5 H5 116.9
H3A N3 H3B 109.1
C10 N3 H3A 109.6
C10 N3 H3B 109.8
C8 N1 C4 126.9(3)
C8 N1 C7 106.4(2)
C7 N1 C4 126.6(3)
C7 N2 C9 104.0(3)
N4 C10 N5 123.0(3)
N4 C10 N3 120.7(3)
N3 C10 N5 116.3(3)
N4 C8 N1 125.7(3)
N4 C8 C9 129.0(3)
N1 C8 C9 105.3(3)
N2 C9 C11 130.4(3)
C8 C9 N2 111.0(3)
C8 C9 C11 118.6(3)
O3 C11 N5 119.7(3)
O3 C11 C9 129.2(3)
N5 C11 C9 111.1(3)
N1 C4 H4 108.8
N1 C4 C3 112.0(3)
N1 C4 C5 113.5(3)
C3 C4 H4 108.8
C3 C4 C5 104.7(3)
C5 C4 H4 108.8
N1 C7 H7 123.4
N2 C7 N1 113.2(3)
N2 C7 H7 123.4
C2 C3 C4 108.4(3)
C12 C3 C4 124.1(3)
C12 C3 C2 127.3(4)
C3 C2 H2A 108.8
C3 C2 C6 101.7(3)
C6 C2 H2A 108.8
C1 C2 C3 112.8(3)
C1 C2 H2A 108.8
C1 C2 C6 115.5(3)
O2 C6 C2 116.9(3)
O2 C6 H6 109.0
O2 C6 C5 107.8(3)
C2 C6 H6 109.0
C5 C6 C2 104.8(3)
C5 C6 H6 109.0
C4 C5 H5A 110.6
C4 C5 H5B 110.6
C6 C5 C4 105.7(3)
C6 C5 H5A 110.6
C6 C5 H5B 110.6
H5A C5 H5B 108.7
O1 C1 C2 112.9(4)
O1 C1 H1A 109.0
O1 C1 H1B 109.0
C2 C1 H1A 109.0
C2 C1 H1B 109.0
H1A C1 H1B 107.8
C3 C12 H12A 120.0
C3 C12 H12B 120.0
H12A C12 H12B 120.0

loop_
_geom_bond_atom_site_label_1
_geom_bond_atom_site_label_2
_geom_bond_distance
O3 C11 1.246(4)
O2 H2 0.8379
O2 C6 1.431(4)
O1 H1 0.8399
O1 C1 1.419(4)
N4 C10 1.321(4)
N4 C8 1.359(4)
N5 H5 0.8802
N5 C10 1.385(4)
N5 C11 1.391(4)
N3 H3A 0.8623
N3 H3B 0.8615
N3 C10 1.345(4)
N1 C8 1.371(4)
N1 C4 1.474(4)
N1 C7 1.377(4)
N2 C9 1.387(4)
N2 C7 1.312(4)
C8 C9 1.386(4)
C9 C11 1.422(4)
C4 H4 0.9800
C4 C3 1.527(5)
C4 C5 1.544(5)
C7 H7 0.9300
C3 C2 1.515(4)
C3 C12 1.300(6)
C2 H2A 0.9800
C2 C6 1.529(6)
C2 C1 1.512(6)
C6 H6 0.9800
C6 C5 1.527(5)
C5 H5A 0.9700
C5 H5B 0.9700
C1 H1A 0.9700
C1 H1B 0.9700
C12 H12A 0.9300
C12 H12B 0.9300

loop_
_geom_hbond_atom_site_label_D
_geom_hbond_atom_site_label_H
_geom_hbond_atom_site_label_A
_geom_hbond_site_symmetry_A
_geom_hbond_distance_DH
_geom_hbond_distance_HA
_geom_hbond_distance_DA
_geom_hbond_angle_DHA
_geom_hbond_publ_flag
O2 H2 O3 4_555 0.84 2.19 2.895(4) 142 no
N5 H5 O1 2_544 0.88 2.21 2.789(4) 123 no
N5 H5 O3 7_654 0.86 2.39 3.097(4) 138 no
N3 H3B O3 7_654 0.86 2.41 3.226(4) 157 no
N3 H3A N2 1_565 0.86 2.22 2.983(4) 148 no
O1 H1 O2 5_555 0.84 1.93 2.758(4) 169 no

loop_
_geom_torsion_atom_site_label_1
_geom_torsion_atom_site_label_2
_geom_torsion_atom_site_label_3
_geom_torsion_atom_site_label_4
_geom_torsion
O2 C6 C5 C4 156.1(3)
N4 C8 C9 N2 -179.5(3)
N4 C8 C9 C11 -2.9(6)
N1 C8 C9 N2 -0.9(4)
N1 C8 C9 C11 175.7(3)
N1 C4 C3 C2 -137.1(3)
N1 C4 C3 C12 38.3(5)
N1 C4 C5 C6 111.7(3)
N2 C9 C11 O3 -0.6(7)
N2 C9 C11 N5 178.4(3)
C10 N4 C8 N1 -176.5(3)
C10 N4 C8 C9 1.8(5)
C10 N5 C11 O3 177.2(3)
C10 N5 C11 C9 -2.0(5)
C8 N4 C10 N5 -0.8(5)
C8 N4 C10 N3 177.4(3)
C8 N1 C4 C3 -110.3(4)
C8 N1 C4 C5 131.4(4)
C8 N1 C7 N2 -0.8(5)
C8 C9 C11 O3 -176.4(4)
C8 C9 C11 N5 2.6(5)
C9 N2 C7 N1 0.3(5)
C11 N5 C10 N4 1.2(5)
C11 N5 C10 N3 -177.1(3)
C4 N1 C8 N4 -1.6(6)
C4 N1 C8 C9 179.7(3)
C4 N1 C7 N2 -179.6(3)
C4 C3 C2 C6 32.3(3)
C4 C3 C2 C1 156.6(3)
C7 N1 C8 N4 179.7(3)
C7 N1 C8 C9 1.0(4)
C7 N1 C4 C3 68.2(5)
C7 N1 C4 C5 -50.1(5)
C7 N2 C9 C8 0.4(4)
C7 N2 C9 C11 -175.7(4)
C3 C4 C5 C6 -10.7(4)
C3 C2 C6 O2 -157.7(3)
C3 C2 C6 C5 -38.5(3)
C3 C2 C1 O1 -176.6(3)
C2 C6 C5 C4 31.0(4)
C6 C2 C1 O1 -60.2(4)
C5 C4 C3 C2 -13.6(4)
C5 C4 C3 C12 161.7(4)
C1 C2 C6 O2 79.8(4)
C1 C2 C6 C5 -161.0(3)
C12 C3 C2 C6 -142.8(4)
C12 C3 C2 C1 -18.5(6)

_cod_database_fobs_code 2021045
